data_2105916
loop_
_publ_author_name
'Allan, David R.'
'Bailey, Daniel'
'Bird, Nigel'
'Blake, Alexander J.'
'Champness, Neil R.'
'Huang, Deguang'
'Keane, Conal P.'
'McMaster, Jonathan'
'Prior, Timothy J.'
'Tidey, Jeremiah P.'
'Schr\"oder, Martin'

_publ_section_title
;
 High-pressure studies of palladium and platinum thioether macrocyclic
 dihalide complexes
;
_journal_coeditor_code XK5015
_journal_issue 3
_journal_name_full 'Acta Crystallographica Section B'
_journal_page_first 469
_journal_page_last 486
_journal_paper_doi 10.1107/S2052520614008786
_journal_volume 70
_journal_year 2014
_chemical_formula_moiety 'C6 H12 Br2 Pt S3'
_chemical_formula_sum 'C6 H12 Br2 Pt S3'
_chemical_formula_weight 535.25
_chemical_name_systematic
;
 ?
;
_space_group_IT_number 19
_symmetry_cell_setting orthorhombic
_symmetry_space_group_name_Hall 'P 2ac 2ab'
_symmetry_space_group_name_H-M 'P 21 21 21'
_atom_sites_solution_hydrogens geom
_atom_sites_solution_primary isomor
_audit_creation_method SHELXL97
_cell_angle_alpha 90.00
_cell_angle_beta 90.00
_cell_angle_gamma 90.00
_cell_formula_units_Z 4
_cell_length_a 6.8725(13)
_cell_length_b 11.002(2)
_cell_length_c 11.86(4)
_cell_measurement_pressure 9710000
_cell_measurement_reflns_used 2376
_cell_measurement_temperature 296(2)
_cell_measurement_theta_max 29.6733
_cell_measurement_theta_min 1.7942
_cell_volume 897(3)
_computing_cell_refinement
;CrysAlisPro, Oxford Diffraction Ltd.,
Version 1.171.34.9 (release 08-12-2009 CrysAlis171 .NET)
(compiled Dec  8 2009,17:31:18)
;
_computing_data_collection 'CrystalClear (Rigaku, 2008)'
_computing_data_reduction
;
CrysAlisPro, Oxford Diffraction Ltd.,
Version 1.171.34.9 (release 08-12-2009 CrysAlis171 .NET)
(compiled Dec  8 2009,17:31:18)
;
_computing_publication_material 'enCIFer (Allen et al., 2004); PLATON (Spek, 2009)'
_computing_structure_refinement 'SHELXL-97 (Sheldrick, 2008)'
_diffrn_ambient_temperature 296(2)
_diffrn_detector_area_resol_mean 28.5714
_diffrn_measured_fraction_theta_full 0.323
_diffrn_measured_fraction_theta_max 0.295
_diffrn_measurement_device_type 'Rigaku 724 CCD area detector on Crystal Logic 4-circle kappa goniometer'
_diffrn_measurement_method omega
_diffrn_radiation_monochromator 'silicon double crystal'
_diffrn_radiation_source 'Diamond Light Source Beamline I19'
_diffrn_radiation_type synchrotron
_diffrn_radiation_wavelength 0.6889
_diffrn_reflns_av_R_equivalents 0.051
_diffrn_reflns_av_sigmaI/netI 0.058
_diffrn_reflns_limit_h_max 8
_diffrn_reflns_limit_h_min -9
_diffrn_reflns_limit_k_max 15
_diffrn_reflns_limit_k_min -13
_diffrn_reflns_limit_l_max 4
_diffrn_reflns_limit_l_min -4
_diffrn_reflns_number 1966
_diffrn_reflns_theta_full 27.50
_diffrn_reflns_theta_max 29.00
_diffrn_reflns_theta_min 3.59
_exptl_absorpt_coefficient_mu 25.194
_exptl_absorpt_correction_T_max 1.00000
_exptl_absorpt_correction_T_min 0.74933
_exptl_absorpt_correction_type multi-scan
_exptl_absorpt_process_details
;
CrysAlisPro, Oxford Diffraction Ltd.,
Version 1.171.34.9 (release 08-12-2009 CrysAlis171 .NET)
(compiled Dec  8 2009,17:31:18)
Empirical absorption correction using spherical harmonics,
 implemented in SCALE3 ABSPACK scaling algorithm.
;
_exptl_crystal_colour red
_exptl_crystal_density_diffrn 3.965
_exptl_crystal_density_method 'not measured'
_exptl_crystal_description block
_exptl_crystal_F_000 976
_exptl_crystal_size_max 0.15
_exptl_crystal_size_mid 0.1
_exptl_crystal_size_min 0.1
_refine_diff_density_max 0.94
_refine_diff_density_min -0.71
_refine_ls_abs_structure_details 'Flack H D (1983), Acta Cryst. A39, 876-881'
_refine_ls_abs_structure_Flack 0.000(19)
_refine_ls_extinction_method none
_refine_ls_goodness_of_fit_ref 1.04
_refine_ls_hydrogen_treatment constr
_refine_ls_matrix_type full
_refine_ls_number_parameters 109
_refine_ls_number_reflns 663
_refine_ls_number_restraints 102
_refine_ls_restrained_S_all 0.10
_refine_ls_R_factor_all 0.0288
_refine_ls_R_factor_gt 0.0276
_refine_ls_shift/su_max 0.000
_refine_ls_shift/su_mean 0.000
_refine_ls_structure_factor_coef Fsqd
_refine_ls_weighting_details 'calc w=1/[\s^2^(Fo^2^)+(0.032P)^2^] where P=(Fo^2^+2Fc^2^)/3'
_refine_ls_weighting_scheme calc
_refine_ls_wR_factor_gt 0.0615
_refine_ls_wR_factor_ref 0.0629
_reflns_number_gt 647
_reflns_number_total 663
_reflns_threshold_expression >2sigma(I)
_cod_data_source_file xk5015sup1.cif
_cod_data_source_block cmpd_4_97.1_kbar
_cod_database_code 2105916
_cod_database_fobs_code 2105916

loop_
_symmetry_equiv_pos_as_xyz
'x, y, z'
'-x+1/2, -y, z+1/2'
'-x, y+1/2, -z+1/2'
'x+1/2, -y+1/2, -z'

loop_
_atom_site_type_symbol
_atom_site_label
_atom_site_fract_x
_atom_site_fract_y
_atom_site_fract_z
_atom_site_U_iso_or_equiv
_atom_site_adp_type
_atom_site_calc_flag
_atom_site_refinement_flags
_atom_site_occupancy
_atom_site_symmetry_multiplicity
Pt Pt1 -0.90812(5) -0.12497(3) -0.62026(11) 0.0112(7) Uani d U 1 1
Br Br1 -0.73096(17) -0.24881(9) -0.7576(4) 0.0189(10) Uani d U 1 1
Br Br2 -1.16951(16) -0.06440(8) -0.7514(3) 0.0166(10) Uani d U 1 1
S S1 -0.6880(4) 0.1029(2) -0.6143(9) 0.0153(15) Uani d DU 1 1
C C2 -0.5331(16) 0.0464(8) -0.502(2) 0.0136(19) Uani d DU 1 1
H H2A -0.4124 0.0920 -0.5006 0.016 Uiso calc R 1 1
H H2B -0.5976 0.0582 -0.4297 0.016 Uiso calc R 1 1
C C3 -0.4891(16) -0.0877(7) -0.518(3) 0.0137(17) Uani d DU 1 1
H H3B -0.3864 -0.1103 -0.4659 0.016 Uiso calc R 1 1
H H3A -0.4390 -0.0990 -0.5937 0.016 Uiso calc R 1 1
S S4 -0.6883(3) -0.1898(2) -0.4982(8) 0.0116(10) Uani d DU 1 1
C C5 -0.7746(15) -0.1526(7) -0.3575(18) 0.0131(14) Uani d DU 1 1
H H5A -0.8474 -0.2212 -0.3282 0.016 Uiso calc R 1 1
H H5B -0.6631 -0.1401 -0.3086 0.016 Uiso calc R 1 1
C C6 -0.9021(14) -0.0407(8) -0.353(2) 0.0144(14) Uani d DU 1 1
H H6A -0.8211 0.0314 -0.3509 0.017 Uiso calc R 1 1
H H6B -0.9801 -0.0423 -0.2849 0.017 Uiso calc R 1 1
S S7 -1.0608(4) -0.0346(2) -0.4755(8) 0.0122(10) Uani d DU 1 1
C C8 -1.0606(14) 0.1216(8) -0.512(3) 0.0147(17) Uani d DU 1 1
H H8B -1.1445 0.1311 -0.5775 0.018 Uiso calc R 1 1
H H8A -1.1210 0.1658 -0.4507 0.018 Uiso calc R 1 1
C C9 -0.8714(15) 0.1836(9) -0.539(2) 0.0153(19) Uani d DU 1 1
H H9B -0.8149 0.2095 -0.4676 0.018 Uiso calc R 1 1
H H9A -0.9013 0.2566 -0.5810 0.018 Uiso calc R 1 1

loop_
_atom_site_aniso_label
_atom_site_aniso_U_11
_atom_site_aniso_U_22
_atom_site_aniso_U_33
_atom_site_aniso_U_12
_atom_site_aniso_U_13
_atom_site_aniso_U_23
Pt1 0.0120(2) 0.01060(19) 0.011(2) 0.00008(13) -0.0013(4) 0.0000(4)
Br1 0.0276(5) 0.0176(4) 0.011(3) 0.0050(4) 0.0002(11) -0.0033(10)
Br2 0.0177(5) 0.0197(4) 0.012(3) 0.0030(3) -0.0042(10) 0.0015(11)
S1 0.0216(11) 0.0151(8) 0.009(5) -0.0023(7) 0.0011(15) 0.0007(13)
C2 0.016(3) 0.0144(16) 0.010(5) -0.0054(15) 0.001(2) 0.000(3)
C3 0.012(2) 0.0163(19) 0.013(5) -0.0022(15) -0.001(2) -0.002(3)
S4 0.0116(10) 0.0111(8) 0.012(3) -0.0007(7) -0.0029(15) -0.0025(16)
C5 0.015(3) 0.013(3) 0.011(3) 0.001(2) -0.001(2) 0.001(3)
C6 0.017(3) 0.016(3) 0.010(3) 0.004(2) -0.001(3) 0.000(3)
S7 0.0130(10) 0.0116(8) 0.012(3) 0.0004(7) -0.0012(14) -0.0011(18)
C8 0.020(2) 0.0118(12) 0.012(5) 0.003(2) -0.001(3) -0.0002(19)
C9 0.024(2) 0.0108(14) 0.011(5) -0.0005(16) 0.000(3) 0.000(2)

loop_
_atom_type_symbol
_atom_type_description
_atom_type_scat_dispersion_real
_atom_type_scat_dispersion_imag
_atom_type_scat_source
C C 0.0033 0.0016 'International Tables Vol C Tables 4.2.6.8 and 6.1.1.4'
H H 0.0000 0.0000 'International Tables Vol C Tables 4.2.6.8 and 6.1.1.4'
S S 0.1246 0.1234 'International Tables Vol C Tables 4.2.6.8 and 6.1.1.4'
Br Br -0.2901 2.4595 'International Tables Vol C Tables 4.2.6.8 and 6.1.1.4'
Pt Pt -1.7033 8.3905 'International Tables Vol C Tables 4.2.6.8 and 6.1.1.4'

loop_
_geom_angle_atom_site_label_1
_geom_angle_atom_site_label_2
_geom_angle_atom_site_label_3
_geom_angle_site_symmetry_3
_geom_angle
S4 Pt1 S7 . 87.8(3)
S4 Pt1 Br1 . 85.2(3)
S7 Pt1 Br1 . 171.17(17)
S4 Pt1 Br2 . 175.82(11)
S7 Pt1 Br2 . 91.3(3)
Br1 Pt1 Br2 . 95.3(2)
S4 Pt1 S1 . 84.68(15)
S7 Pt1 S1 . 81.03(18)
Br1 Pt1 S1 . 103.61(15)
Br2 Pt1 S1 . 99.21(14)
S4 Pt1 S4 4_444 85.23(11)
S7 Pt1 S4 4_444 70.01(17)
Br1 Pt1 S4 4_444 103.99(14)
Br2 Pt1 S4 4_444 90.63(17)
S1 Pt1 S4 4_444 149.6(3)
C9 S1 C2 . 102.3(11)
C9 S1 Pt1 . 94.2(3)
C2 S1 Pt1 . 91.6(3)
C3 C2 S1 . 110.8(16)
C3 C2 H2A . 109.5
S1 C2 H2A . 109.5
C3 C2 H2B . 109.5
S1 C2 H2B . 109.5
H2A C2 H2B . 108.1
C2 C3 S4 . 116.2(9)
C2 C3 H3B . 108.2
S4 C3 H3B . 108.2
C2 C3 H3A . 108.2
S4 C3 H3A . 108.2
H3B C3 H3A . 107.4
C5 S4 C3 . 103.2(12)
C5 S4 Pt1 . 107.8(5)
C3 S4 Pt1 . 103.6(9)
C6 C5 S4 . 113.8(14)
C6 C5 H5A . 108.8
S4 C5 H5A . 108.8
C6 C5 H5B . 108.8
S4 C5 H5B . 108.8
H5A C5 H5B . 107.7
C5 C6 S7 . 110.5(13)
C5 C6 H6A . 109.5
S7 C6 H6A . 109.5
C5 C6 H6B . 109.5
S7 C6 H6B . 109.5
H6A C6 H6B . 108.1
C6 S7 C8 . 103.4(10)
C6 S7 Pt1 . 108.3(5)
C8 S7 Pt1 . 104.0(10)
C9 C8 S7 . 119.5(7)
C9 C8 H8B . 107.5
S7 C8 H8B . 107.5
C9 C8 H8A . 107.5
S7 C8 H8A . 107.5
H8B C8 H8A . 107.0
C8 C9 S1 . 119.4(11)
C8 C9 H9B . 107.5
S1 C9 H9B . 107.5
C8 C9 H9A . 107.5
S1 C9 H9A . 107.5
H9B C9 H9A . 107.0

loop_
_geom_bond_atom_site_label_1
_geom_bond_atom_site_label_2
_geom_bond_site_symmetry_2
_geom_bond_distance
Pt1 S4 . 2.210(7)
Pt1 S7 . 2.244(9)
Pt1 Br1 . 2.447(5)
Pt1 Br2 . 2.468(4)
Pt1 S1 . 2.929(3)
Pt1 S4 4_444 3.136(5)
S1 C9 . 1.784(15)
S1 C2 . 1.818(18)
C2 C3 . 1.518(12)
C2 H2A . 0.9700
C2 H2B . 0.9700
C3 S4 . 1.786(10)
C3 H3B . 0.9700
C3 H3A . 0.9700
S4 C5 . 1.818(19)
C5 C6 . 1.511(11)
C5 H5A . 0.9700
C5 H5B . 0.9700
C6 S7 . 1.818(18)
C6 H6A . 0.9700
C6 H6B . 0.9700
S7 C8 . 1.773(11)
C8 C9 . 1.501(13)
C8 H8B . 0.9700
C8 H8A . 0.9700
C9 H9B . 0.9700
C9 H9A . 0.9700

loop_
_geom_torsion_atom_site_label_1
_geom_torsion_atom_site_label_2
_geom_torsion_atom_site_label_3
_geom_torsion_atom_site_label_4
_geom_torsion_site_symmetry_1
_geom_torsion
S4 Pt1 S1 C9 . -108.8(9)
S7 Pt1 S1 C9 . -20.2(9)
Br1 Pt1 S1 C9 . 167.5(9)
Br2 Pt1 S1 C9 . 69.6(9)
S4 Pt1 S1 C9 4_444 -37.7(9)
S4 Pt1 S1 C2 . -6.4(7)
S7 Pt1 S1 C2 . 82.3(7)
Br1 Pt1 S1 C2 . -90.1(7)
Br2 Pt1 S1 C2 . 172.1(6)
S4 Pt1 S1 C2 4_444 64.7(7)
C9 S1 C2 C3 . 132.1(12)
Pt1 S1 C2 C3 . 37.5(12)
S1 C2 C3 S4 . -69(2)
C2 C3 S4 C5 . -55(2)
C2 C3 S4 Pt1 . 57(2)
S7 Pt1 S4 C5 . 7.7(3)
Br1 Pt1 S4 C5 . -166.9(3)
Br2 Pt1 S4 C5 . -69(3)
S1 Pt1 S4 C5 . 88.9(4)
S4 Pt1 S4 C5 4_444 -62.4(3)
S7 Pt1 S4 C3 . -101.2(9)
Br1 Pt1 S4 C3 . 84.2(9)
Br2 Pt1 S4 C3 . -178(3)
S1 Pt1 S4 C3 . -20.0(9)
S4 Pt1 S4 C3 4_444 -171.3(9)
C3 S4 C5 C6 . 79.9(10)
Pt1 S4 C5 C6 . -29.3(8)
S4 C5 C6 S7 . 38.4(11)
C5 C6 S7 C8 . -140.1(12)
C5 C6 S7 Pt1 . -30.2(11)
S4 Pt1 S7 C6 . 10.3(4)
Br1 Pt1 S7 C6 . 47.8(8)
Br2 Pt1 S7 C6 . -173.8(4)
S1 Pt1 S7 C6 . -74.6(4)
S4 Pt1 S7 C6 4_444 96.0(4)
S4 Pt1 S7 C8 . 119.8(7)
Br1 Pt1 S7 C8 . 157.3(8)
Br2 Pt1 S7 C8 . -64.3(7)
S1 Pt1 S7 C8 . 34.9(7)
S4 Pt1 S7 C8 4_444 -154.5(7)
C6 S7 C8 C9 . 58(3)
Pt1 S7 C8 C9 . -55(3)
S7 C8 C9 S1 . 38(3)
C2 S1 C9 C8 . -96(2)
Pt1 S1 C9 C8 . -4(2)
